data_1532417
loop_
_publ_author_name
'Yartys', V.A.'
'de Boer, F.R.'
'Buschow, K.H.J.'
'Brinks, H.W.'
'Ouladdiaf, B.'
'Hauback, B.C.'

_publ_section_title
;
 Crystallographic and magnetic structure of Pr6 Fe13 Au D13
;
_journal_name_full 'Journal of Alloys Compd.'
_journal_page_first 142
_journal_page_last 146
_journal_volume 356
_journal_year 2003
_chemical_formula_sum 'Au D13.13 Fe13 Pr6'
_chemical_name_systematic 'Pr6 Fe13 Au D13.13'
_space_group_IT_number 140
_symmetry_space_group_name_Hall '-I 4 2c'
_symmetry_space_group_name_H-M 'I 4/m c m'
_cell_angle_alpha 90
_cell_angle_beta 90
_cell_angle_gamma 90
_cell_formula_units_Z 4
_cell_length_a 8.1735
_cell_length_b 8.1735
_cell_length_c 25.408
_cell_volume 1697.409
_citation_journal_id_ASTM JALCEU
_cod_data_source_file Yartys_JALCEU_2003_1438.cif
_cod_data_source_block D13.13Au1Fe13Pr6
_cod_original_cell_volume 1697.41
_cod_original_formula_sum 'D13.13 Au1 Fe13 Pr6'
_cod_database_code 1532417

loop_
_symmetry_equiv_pos_as_xyz
x,y,z
-y,x,z
-x,-y,z
y,-x,z
x,-y,-z+1/2
y,x,-z+1/2
-x,y,-z+1/2
-y,-x,-z+1/2
-x,-y,-z
y,-x,-z
x,y,-z
-y,x,-z
-x,y,z-1/2
-y,-x,z-1/2
x,-y,z-1/2
y,x,z-1/2
x+1/2,y+1/2,z+1/2
-y+1/2,x+1/2,z+1/2
-x+1/2,-y+1/2,z+1/2
y+1/2,-x+1/2,z+1/2
x+1/2,-y+1/2,-z+1
y+1/2,x+1/2,-z+1
-x+1/2,y+1/2,-z+1
-y+1/2,-x+1/2,-z+1
-x+1/2,-y+1/2,-z+1/2
y+1/2,-x+1/2,-z+1/2
x+1/2,y+1/2,-z+1/2
-y+1/2,x+1/2,-z+1/2
-x+1/2,y+1/2,z
-y+1/2,-x+1/2,z
x+1/2,-y+1/2,z
y+1/2,x+1/2,z

loop_
_atom_site_label
_atom_site_type_symbol
_atom_site_fract_x
_atom_site_fract_y
_atom_site_fract_z
_atom_site_occupancy
_atom_site_U_iso_or_equiv
D5 D 0.2022 0.198 0.1054 0.173 0.0
Au1 Au 0 0 0.25 1 0.0
D2 D 0.37 0.87 0.2191 0.706 0.0
Fe4 Fe 0 0.5 0 1 0.0
D3 D 0.5 0.5 0 1 0.0
D6 D 0.272 0.056 0.107 0.082 0.0
Pr2 Pr 0 0 0.0962 1 0.0
Fe2 Fe 0.0635 0.2169 0 1 0.0
D1 D 0.5 0 0.1353 0.775 0.0
Fe1 Fe 0.1746 0.6746 0.0532 1 0.0
Fe3 Fe 0.6135 0.1135 0.0883 1 0.0
D4 D 0.077 0.2308 0.1391 0.715 0.0
Pr1 Pr 0.1686 0.6686 0.1878 1 0.0
